data_4323944
loop_
_publ_author_name
'Smuruthi Kamepalli'
'Claire J. Carmalt'
'Robert D. Culp'
'Alan H. Cowley'
'Richard A. Jones'
'Nicholas C. Norman'

_publ_section_title
;
 Synthesis and Structures of Intramolecularly Base-Coordinated Aryl Group
 15 Compounds
;
_journal_name_full 'Inorganic Chemistry'
_journal_page_first 6179
_journal_page_last 6183
_journal_paper_doi 10.1021/ic960516c
_journal_volume 35
_journal_year 1996
_chemical_formula_structural '((C H3)2 N C H2 C6 H4)3 Sb'
_chemical_formula_sum 'C27 H36 N3 Sb'
_chemical_formula_weight 524.34
_chemical_name_systematic
; 
 ? 
;
_space_group_IT_number 4
_symmetry_cell_setting monoclinic
_symmetry_space_group_name_Hall 'P 2yb'
_symmetry_space_group_name_H-M 'P 1 21 1'
_atom_sites_solution_hydrogens geom
_atom_sites_solution_primary direct
_atom_sites_solution_secondary difmap
_audit_creation_method SHELXL
_cell_angle_alpha 90.00
_cell_angle_beta 90.278(15)
_cell_angle_gamma 90.00
_cell_formula_units_Z 4
_cell_length_a 9.288(2)
_cell_length_b 18.356(4)
_cell_length_c 15.566(2)
_cell_measurement_reflns_used 25
_cell_measurement_temperature 293(2)
_cell_measurement_theta_max 24.97
_cell_measurement_theta_min 2.19
_cell_volume 2653.8(9)
_computing_cell_refinement 'CAD4 Express'
_computing_data_collection 'CAD4 Express'
_computing_data_reduction 'Siemens SHELXTL'
_computing_molecular_graphics 'Siemens SHELXTL'
_computing_publication_material 'Siemens SHELXTL'
_computing_structure_refinement 'SHELXL-93 (Sheldrick, 1993)'
_computing_structure_solution 'SHELXS-86 (Sheldrick, 1990)'
_diffrn_ambient_temperature 293(2)
_diffrn_measurement_device 'Enraf Nonius CAD4'
_diffrn_measurement_method '2\q-\q scans'
_diffrn_radiation_monochromator graphite
_diffrn_radiation_source 'fine-focus sealed tube'
_diffrn_radiation_type MoK\a
_diffrn_radiation_wavelength 0.71073
_diffrn_reflns_av_R_equivalents 0.0379
_diffrn_reflns_av_sigmaI/netI 0.0811
_diffrn_reflns_limit_h_max 11
_diffrn_reflns_limit_h_min -1
_diffrn_reflns_limit_k_max 21
_diffrn_reflns_limit_k_min -1
_diffrn_reflns_limit_l_max 18
_diffrn_reflns_limit_l_min -18
_diffrn_reflns_number 6148
_diffrn_reflns_theta_max 24.97
_diffrn_reflns_theta_min 2.19
_diffrn_standards_decay_% '0.907 < d < 1.005'
_diffrn_standards_interval_time 1800
_diffrn_standards_number 3
_exptl_absorpt_coefficient_mu 1.057
_exptl_absorpt_correction_T_max 0.92428
_exptl_absorpt_correction_T_min 0.53565
_exptl_absorpt_correction_type SHELXA
_exptl_crystal_colour colorless
_exptl_crystal_density_diffrn 1.312
_exptl_crystal_density_meas ?
_exptl_crystal_description block
_exptl_crystal_F_000 1080
_exptl_crystal_size_max 0.56
_exptl_crystal_size_mid 0.25
_exptl_crystal_size_min 0.13
_refine_diff_density_max 0.689
_refine_diff_density_min -0.336
_refine_diff_density_rms 0.078
_refine_ls_abs_structure_details 'Flack H D (1983), Acta Cryst. A39, 876-881'
_refine_ls_abs_structure_Flack 0.15(6)
_refine_ls_extinction_method none
_refine_ls_goodness_of_fit_all 1.033
_refine_ls_goodness_of_fit_obs 1.141
_refine_ls_hydrogen_treatment refU
_refine_ls_matrix_type full
_refine_ls_number_parameters 574
_refine_ls_number_reflns 5116
_refine_ls_number_restraints 1
_refine_ls_restrained_S_all 1.105
_refine_ls_restrained_S_obs 1.141
_refine_ls_R_factor_all 0.1237
_refine_ls_R_factor_obs 0.0520
_refine_ls_shift/esd_max -0.021
_refine_ls_shift/esd_mean 0.000
_refine_ls_structure_factor_coef Fsqd
_refine_ls_weighting_details 'w=1/[\s^2^(Fo^2^)+(0.0430P)^2^+0.0000P] where P=(Fo^2^+2Fc^2^)/3'
_refine_ls_weighting_scheme calc
_refine_ls_wR_factor_all 0.1247
_refine_ls_wR_factor_obs 0.0906
_reflns_number_observed 2785
_reflns_number_total 5133
_reflns_observed_criterion >2sigma(I)
_cod_data_source_file ic960516c_2.cif
_cod_data_source_block compound5
_cod_depositor_comments
;
The following automatic conversions were performed:

'_exptl_crystal_density_meas' value 'none' was changed to '?' - the
value is perceived as not measured.

Automatic conversion script
Id: cif_fix_values 3008 2015-01-20 13:52:24Z robertas 

The following automatic conversions were performed:

'_refine_ls_weighting_scheme' value 'calc
w=1/[\s^2^(Fo^2^)+(0.0430P)^2^+0.0000P] where P=(Fo^2^+2Fc^2^)/3' was
changed to 'calc'. New tag '_refine_ls_weighting_details' was
created. The value of the new tag was set to
'w=1/[\s^2^(Fo^2^)+(0.0430P)^2^+0.0000P] where P=(Fo^2^+2Fc^2^)/3'.

Automatic conversion script
Id: cif_fix_values 3143 2015-03-26 13:38:13Z robertas 
;
_cod_original_cell_volume 2654.1(8)
_cod_database_code 4323944

loop_
_symmetry_equiv_pos_as_xyz
'x, y, z'
'-x, y+1/2, -z'

loop_
_atom_site_aniso_label
_atom_site_aniso_U_11
_atom_site_aniso_U_22
_atom_site_aniso_U_33
_atom_site_aniso_U_23
_atom_site_aniso_U_13
_atom_site_aniso_U_12
Sb1 0.0528(5) 0.0538(7) 0.0551(6) 0.0033(10) 0.0060(4) -0.0018(10)
Sb2 0.0585(5) 0.0580(8) 0.0540(6) 0.0008(10) -0.0048(4) -0.0023(11)
N1 0.088(10) 0.056(10) 0.062(10) 0.007(8) -0.015(8) -0.015(9)
N2 0.056(7) 0.066(9) 0.063(8) -0.007(7) 0.001(6) 0.003(7)
N3 0.065(8) 0.078(12) 0.076(11) 0.002(10) 0.003(8) 0.013(9)
N4 0.100(13) 0.168(21) 0.093(13) 0.035(15) -0.002(10) -0.048(14)
N5 0.075(9) 0.063(11) 0.068(10) -0.012(9) -0.009(7) 0.020(8)
N6 0.097(11) 0.089(13) 0.051(9) 0.005(9) 0.001(8) -0.019(11)
C11 0.063(10) 0.061(11) 0.051(9) 0.003(8) -0.003(7) -0.001(9)
C12 0.086(13) 0.041(11) 0.069(12) 0.006(9) -0.026(10) -0.011(10)
C13 0.142(20) 0.056(13) 0.089(15) -0.001(11) -0.032(14) -0.013(13)
C14 0.116(18) 0.063(14) 0.134(20) -0.012(13) -0.042(15) 0.038(13)
C15 0.075(13) 0.116(19) 0.107(17) -0.021(15) 0.006(12) 0.041(14)
C16 0.070(11) 0.038(10) 0.084(12) 0.009(9) -0.013(9) 0.002(9)
C17 0.099(13) 0.058(13) 0.080(14) 0.028(11) -0.040(11) -0.025(11)
C18 0.117(18) 0.109(18) 0.094(16) -0.009(14) 0.009(13) -0.048(15)
C19 0.099(13) 0.120(17) 0.112(16) 0.029(14) 0.046(12) -0.012(14)
C21 0.035(7) 0.036(8) 0.067(10) -0.001(7) 0.010(6) 0.009(6)
C22 0.056(11) 0.048(12) 0.080(13) 0.003(11) 0.002(9) 0.015(9)
C23 0.070(12) 0.061(12) 0.110(16) 0.023(12) 0.013(11) -0.019(10)
C24 0.093(13) 0.064(12) 0.100(15) 0.025(12) 0.023(11) -0.029(10)
C25 0.081(11) 0.073(12) 0.064(10) -0.014(10) 0.013(9) 0.006(10)
C26 0.071(10) 0.061(11) 0.085(12) 0.003(10) 0.041(9) -0.018(9)
C27 0.077(11) 0.047(11) 0.072(12) -0.008(9) -0.001(10) -0.006(10)
C28 0.051(8) 0.117(14) 0.073(9) 0.010(10) -0.001(7) 0.018(9)
C29 0.074(11) 0.132(17) 0.076(12) -0.008(13) 0.003(9) 0.007(12)
C31 0.059(8) 0.053(9) 0.075(10) 0.012(8) 0.012(7) -0.004(7)
C32 0.058(7) 0.062(8) 0.080(9) 0.023(16) 0.015(7) 0.000(16)
C33 0.069(9) 0.126(22) 0.081(10) 0.019(13) -0.021(8) -0.029(12)
C34 0.139(17) 0.083(15) 0.075(13) 0.003(12) -0.023(13) -0.021(14)
C35 0.102(13) 0.069(13) 0.080(13) -0.020(10) -0.013(10) 0.010(11)
C36 0.083(11) 0.071(12) 0.064(12) 0.004(10) 0.003(9) -0.004(10)
C37 0.049(8) 0.075(12) 0.066(9) 0.022(9) 0.002(7) 0.007(8)
C38 0.106(14) 0.072(12) 0.072(12) 0.015(10) 0.018(10) 0.011(11)
C39 0.119(18) 0.111(18) 0.093(16) -0.017(15) -0.001(14) 0.014(15)
C41 0.057(9) 0.049(10) 0.078(11) -0.007(9) -0.022(8) -0.005(8)
C42 0.137(21) 0.117(23) 0.065(16) -0.038(16) 0.023(14) -0.042(18)
C43 0.085(14) 0.097(17) 0.148(22) -0.034(17) 0.027(15) -0.014(12)
C44 0.096(14) 0.075(14) 0.102(16) -0.028(12) -0.028(12) 0.003(11)
C45 0.143(18) 0.115(18) 0.068(12) 0.002(13) -0.033(12) -0.063(16)
C46 0.117(14) 0.078(13) 0.061(12) -0.007(10) -0.014(10) -0.044(11)
C47 0.232(38) 0.203(35) 0.192(35) -0.138(30) 0.092(27) -0.160(31)
C48 0.148(23) 0.308(43) 0.192(28) 0.034(29) -0.057(21) -0.072(29)
C49 0.113(16) 0.152(23) 0.135(22) -0.036(20) 0.026(15) -0.017(16)
C51 0.044(7) 0.040(8) 0.070(9) -0.004(8) 0.000(6) -0.012(7)
C52 0.066(8) 0.050(13) 0.062(8) 0.005(8) -0.004(6) -0.007(9)
C53 0.048(8) 0.093(12) 0.092(11) 0.012(10) 0.002(8) 0.016(8)
C54 0.072(10) 0.067(12) 0.085(12) 0.006(10) 0.001(10) 0.002(9)
C55 0.075(11) 0.070(12) 0.078(11) 0.018(10) -0.006(9) -0.005(10)
C56 0.075(10) 0.047(9) 0.063(9) 0.004(8) -0.008(8) 0.016(8)
C57 0.057(8) 0.057(10) 0.085(11) -0.015(9) -0.007(8) -0.001(8)
C58 0.137(18) 0.065(13) 0.147(21) -0.034(15) -0.023(16) 0.031(13)
C59 0.141(18) 0.090(16) 0.079(14) 0.011(13) -0.001(13) 0.024(15)
C61 0.083(11) 0.070(12) 0.047(9) 0.000(9) 0.015(8) 0.010(10)
C62 0.093(14) 0.069(15) 0.056(12) -0.008(11) 0.024(10) -0.002(12)
C63 0.095(14) 0.053(12) 0.126(18) 0.003(12) 0.031(13) -0.008(11)
C64 0.064(12) 0.104(17) 0.130(18) -0.019(14) -0.005(12) 0.018(12)
C65 0.064(11) 0.087(15) 0.117(16) 0.006(12) -0.023(10) 0.023(11)
C66 0.066(11) 0.076(14) 0.089(13) 0.001(11) -0.006(9) 0.020(10)
C67 0.111(13) 0.086(16) 0.038(10) 0.001(10) 0.030(10) -0.026(12)
C68 0.088(13) 0.086(15) 0.088(14) 0.010(12) 0.019(10) -0.012(11)
C69 0.077(11) 0.121(17) 0.106(15) 0.006(14) -0.005(11) -0.032(12)

loop_
_atom_site_label
_atom_site_type_symbol
_atom_site_fract_x
_atom_site_fract_y
_atom_site_fract_z
_atom_site_U_iso_or_equiv
_atom_site_thermal_displace_type
_atom_site_occupancy
_atom_site_calc_flag
_atom_site_refinement_flags
_atom_site_disorder_group
Sb1 Sb 2.63854(8) 0.74859(6) 0.65899(5) 0.0539(3) Uani 1 d . .
Sb2 Sb 2.12273(8) 0.75070(7) 1.15984(5) 0.0569(3) Uani 1 d . .
N1 N 2.7758(15) 0.8890(8) 0.5968(9) 0.068(4) Uani 1 d . .
N2 N 2.3916(11) 0.6851(7) 0.5541(7) 0.062(3) Uani 1 d . .
N3 N 2.8482(14) 0.6307(9) 0.7129(10) 0.073(4) Uani 1 d . .
N4 N 2.3539(19) 0.8376(13) 1.0529(12) 0.120(7) Uani 1 d . .
N5 N 1.8969(14) 0.8574(9) 1.2155(9) 0.069(4) Uani 1 d . .
N6 N 1.9921(16) 0.6096(9) 1.0956(8) 0.079(5) Uani 1 d . .
C11 C 2.4942(16) 0.8428(9) 0.6646(9) 0.058(4) Uani 1 d . .
C12 C 2.5141(19) 0.8980(10) 0.6058(11) 0.065(5) Uani 1 d . .
C13 C 2.4168(25) 0.9559(11) 0.6020(12) 0.096(6) Uani 1 d . .
H13 H 2.4336(25) 0.9942(11) 0.5643(12) 0.069(9) Uiso 1 calc R .
C14 C 2.2950(25) 0.9572(12) 0.6540(15) 0.105(7) Uani 1 d . .
H14 H 2.2297(25) 0.9956(12) 0.6520(15) 0.069(9) Uiso 1 calc R .
C15 C 2.2771(20) 0.9014(13) 0.7059(14) 0.100(7) Uani 1 d . .
H15 H 2.1953(20) 0.9009(13) 0.7401(14) 0.069(9) Uiso 1 calc R .
C16 C 2.3712(18) 0.8436(9) 0.7133(11) 0.064(5) Uani 1 d . .
H16 H 2.3516(18) 0.8055(9) 0.7509(11) 0.069(9) Uiso 1 calc R .
C17 C 2.6427(17) 0.9001(10) 0.5486(11) 0.079(6) Uani 1 d . .
H17A H 2.6336(17) 0.8626(10) 0.5051(11) 0.060(10) Uiso 1 calc R .
H17B H 2.6464(17) 0.9469(10) 0.5197(11) 0.060(10) Uiso 1 calc R .
C18 C 2.8123(22) 0.9510(12) 0.6499(13) 0.107(8) Uani 1 d . .
H18A H 2.8333(123) 0.9921(20) 0.6140(13) 0.133(12) Uiso 1 calc R .
H18B H 2.8951(79) 0.9396(24) 0.6844(55) 0.133(12) Uiso 1 calc R .
H18C H 2.7326(51) 0.9625(42) 0.6866(55) 0.133(12) Uiso 1 calc R .
C19 C 2.9027(18) 0.8734(11) 0.5416(11) 0.110(7) Uani 1 d . .
H19A H 2.8917(64) 0.8262(31) 0.5157(62) 0.133(12) Uiso 1 calc R .
H19B H 2.9887(22) 0.8741(66) 0.5760(19) 0.133(12) Uiso 1 calc R .
H19C H 2.9093(79) 0.9097(40) 0.4974(49) 0.133(12) Uiso 1 calc R .
C21 C 2.4996(12) 0.6784(8) 0.7382(9) 0.046(3) Uani 1 d . .
C22 C 2.4140(18) 0.6282(11) 0.7002(12) 0.061(5) Uani 1 d . .
C23 C 2.3244(18) 0.5845(10) 0.7486(12) 0.080(6) Uani 1 d . .
H23 H 2.2608(18) 0.5527(10) 0.7216(12) 0.069(9) Uiso 1 calc R .
C24 C 2.3292(18) 0.5880(10) 0.8342(12) 0.086(6) Uani 1 d . .
H24 H 2.2745(18) 0.5560(10) 0.8668(12) 0.069(9) Uiso 1 calc R .
C25 C 2.4136(17) 0.6381(10) 0.8734(10) 0.072(5) Uani 1 d . .
H25 H 2.4140(17) 0.6412(10) 0.9330(10) 0.069(9) Uiso 1 calc R .
C26 C 2.5011(15) 0.6855(9) 0.8253(11) 0.072(5) Uani 1 d . .
H26 H 2.5579(15) 0.7206(9) 0.8521(11) 0.069(9) Uiso 1 calc R .
C27 C 2.4150(17) 0.6176(9) 0.6033(10) 0.065(5) Uani 1 d . .
H27A H 2.5068(17) 0.5968(9) 0.5869(10) 0.060(10) Uiso 1 calc R .
H27B H 2.3405(17) 0.5829(9) 0.5879(10) 0.060(10) Uiso 1 calc R .
C28 C 2.2436(13) 0.7131(9) 0.5647(8) 0.080(5) Uani 1 d . .
H28A H 2.1777(18) 0.6831(37) 0.5329(61) 0.133(12) Uiso 1 calc R .
H28B H 2.2385(31) 0.7622(23) 0.5437(68) 0.133(12) Uiso 1 calc R .
H28C H 2.2185(48) 0.7123(61) 0.6244(12) 0.133(12) Uiso 1 calc R .
C29 C 2.4208(16) 0.6738(11) 0.4637(10) 0.094(6) Uani 1 d . .
H29A H 2.5180(43) 0.6570(58) 0.4570(11) 0.133(12) Uiso 1 calc R .
H29B H 2.4083(111) 0.7188(17) 0.4332(14) 0.133(12) Uiso 1 calc R .
H29C H 2.3555(81) 0.6380(44) 0.4411(19) 0.133(12) Uiso 1 calc R .
C31 C 2.7722(14) 0.7831(8) 0.7674(9) 0.062(4) Uani 1 d . .
C32 C 2.9047(12) 0.7484(13) 0.7807(8) 0.067(3) Uani 1 d . .
C33 C 2.9891(16) 0.7685(12) 0.8488(10) 0.092(7) Uani 1 d . .
H33 H 3.0775(16) 0.7458(12) 0.8573(10) 0.069(9) Uiso 1 calc R .
C34 C 2.9461(23) 0.8215(11) 0.9048(12) 0.099(6) Uani 1 d . .
H34 H 3.0039(23) 0.8343(11) 0.9513(12) 0.069(9) Uiso 1 calc R .
C35 C 2.8149(19) 0.8561(10) 0.8913(12) 0.084(5) Uani 1 d . .
H35 H 2.7846(19) 0.8924(10) 0.9287(12) 0.069(9) Uiso 1 calc R .
C36 C 2.7315(17) 0.8368(9) 0.8237(10) 0.073(5) Uani 1 d . .
H36 H 2.6441(17) 0.8605(9) 0.8151(10) 0.069(9) Uiso 1 calc R .
C37 C 2.9508(14) 0.6902(9) 0.7200(9) 0.064(4) Uani 1 d . .
H37A H 2.9646(14) 0.7115(9) 0.6636(9) 0.060(10) Uiso 1 calc R .
H37B H 3.0427(14) 0.6709(9) 0.7391(9) 0.060(10) Uiso 1 calc R .
C38 C 2.8375(17) 0.5891(9) 0.7919(10) 0.083(5) Uani 1 d . .
H38A H 2.8429(124) 0.6215(11) 0.8402(10) 0.133(12) Uiso 1 calc R .
H38B H 2.9151(75) 0.5546(44) 0.7950(37) 0.133(12) Uiso 1 calc R .
H38C H 2.7473(58) 0.5636(50) 0.7929(35) 0.133(12) Uiso 1 calc R .
C39 C 2.8800(22) 0.5852(11) 0.6400(13) 0.108(7) Uani 1 d . .
H39A H 2.9758(56) 0.5661(58) 0.6456(43) 0.133(12) Uiso 1 calc R .
H39B H 2.8729(136) 0.6135(20) 0.5883(14) 0.133(12) Uiso 1 calc R .
H39C H 2.8125(90) 0.5456(41) 0.6376(49) 0.133(12) Uiso 1 calc R .
C41 C 2.2571(14) 0.8231(8) 1.2377(10) 0.062(4) Uani 1 d . .
C42 C 2.3453(27) 0.8742(15) 1.1990(15) 0.107(9) Uani 1 d . .
C43 C 2.4237(21) 0.9229(12) 1.2487(16) 0.110(8) Uani 1 d . .
H43 H 2.4798(21) 0.9579(12) 1.2215(16) 0.069(9) Uiso 1 calc R .
C44 C 2.4208(20) 0.9210(11) 1.3364(13) 0.091(6) Uani 1 d . .
H44 H 2.4784(20) 0.9516(11) 1.3695(13) 0.069(9) Uiso 1 calc R .
C45 C 2.3313(21) 0.8730(12) 1.3722(13) 0.109(8) Uani 1 d . .
H45 H 2.3210(21) 0.8729(12) 1.4316(13) 0.069(9) Uiso 1 calc R .
C46 C 2.2572(18) 0.8258(10) 1.3262(11) 0.085(6) Uani 1 d . .
H46 H 2.2011(18) 0.7920(10) 1.3554(11) 0.069(9) Uiso 1 calc R .
C47 C 2.3277(32) 0.8966(16) 1.0959(18) 0.209(22) Uani 1 d . .
H47A H 2.2310(32) 0.9139(16) 1.0840(18) 0.060(10) Uiso 1 calc R .
H47B H 2.3956(32) 0.9346(16) 1.0808(18) 0.060(10) Uiso 1 calc R .
C48 C 2.4992(24) 0.8108(16) 1.0661(16) 0.216(15) Uani 1 d . .
H48A H 2.5098(41) 0.7645(32) 1.0380(63) 0.133(12) Uiso 1 calc R .
H48B H 2.5172(49) 0.8051(60) 1.1265(17) 0.133(12) Uiso 1 calc R .
H48C H 2.5667(24) 0.8449(33) 1.0425(65) 0.133(12) Uiso 1 calc R .
C49 C 2.3433(20) 0.8429(13) 0.9610(14) 0.133(9) Uani 1 d . .
H49A H 2.4380(21) 0.8419(65) 0.9367(14) 0.133(12) Uiso 1 calc R .
H49B H 2.2964(112) 0.8877(31) 0.9458(14) 0.133(12) Uiso 1 calc R .
H49C H 2.2883(108) 0.8026(36) 0.9393(15) 0.133(12) Uiso 1 calc R .
C51 C 2.0027(13) 0.7121(7) 1.2665(9) 0.052(3) Uani 1 d . .
C52 C 1.8633(14) 0.7383(9) 1.2802(8) 0.059(4) Uani 1 d . .
C53 C 1.7815(14) 0.7137(9) 1.3477(10) 0.078(5) Uani 1 d . .
H53 H 1.6894(14) 0.7325(9) 1.3553(10) 0.069(9) Uiso 1 calc R .
C54 C 1.8328(16) 0.6618(9) 1.4048(10) 0.075(5) Uani 1 d . .
H54 H 1.7766(16) 0.6465(9) 1.4507(10) 0.069(9) Uiso 1 calc R .
C55 C 1.9664(16) 0.6335(9) 1.3926(10) 0.074(5) Uani 1 d . .
H55 H 2.0030(16) 0.5979(9) 1.4291(10) 0.069(9) Uiso 1 calc R .
C56 C 2.0470(16) 0.6594(8) 1.3239(9) 0.062(4) Uani 1 d . .
H56 H 2.1381(16) 0.6395(8) 1.3161(9) 0.069(9) Uiso 1 calc R .
C57 C 1.8037(14) 0.7962(8) 1.2228(10) 0.066(4) Uani 1 d . .
H57A H 1.7870(14) 0.7759(8) 1.1661(10) 0.060(10) Uiso 1 calc R .
H57B H 1.7117(14) 0.8123(8) 1.2452(10) 0.060(10) Uiso 1 calc R .
C58 C 1.9095(20) 0.8985(10) 1.2937(14) 0.117(7) Uani 1 d . .
H58A H 1.9390(126) 0.8668(16) 1.3396(20) 0.133(12) Uiso 1 calc R .
H58B H 1.8180(37) 0.9199(55) 1.3073(44) 0.133(12) Uiso 1 calc R .
H58C H 1.9798(95) 0.9364(42) 1.2865(27) 0.133(12) Uiso 1 calc R .
C59 C 1.8606(22) 0.9041(11) 1.1443(12) 0.103(7) Uani 1 d . .
H59A H 1.7712(72) 0.9285(53) 1.1558(37) 0.133(12) Uiso 1 calc R .
H59B H 1.8510(134) 0.8754(14) 1.0931(19) 0.133(12) Uiso 1 calc R .
H59C H 1.9353(68) 0.9396(44) 1.1367(52) 0.133(12) Uiso 1 calc R .
C61 C 2.2768(17) 0.6616(9) 1.1594(9) 0.066(4) Uani 1 d . .
C62 C 2.2596(21) 0.6043(12) 1.1051(12) 0.073(6) Uani 1 d . .
C63 C 2.3575(21) 0.5480(10) 1.1020(13) 0.091(6) Uani 1 d . .
H63 H 2.3441(21) 0.5097(10) 1.0636(13) 0.069(9) Uiso 1 calc R .
C64 C 2.4756(19) 0.5488(12) 1.1563(13) 0.099(6) Uani 1 d . .
H64 H 2.5402(19) 0.5101(12) 1.1555(13) 0.069(9) Uiso 1 calc R .
C65 C 2.4982(17) 0.6042(10) 1.2099(12) 0.089(6) Uani 1 d . .
H65 H 2.5793(17) 0.6054(10) 1.2451(12) 0.069(9) Uiso 1 calc R .
C66 C 2.3984(18) 0.6599(11) 1.2120(12) 0.077(5) Uani 1 d . .
H66 H 2.4131(18) 0.6980(11) 1.2504(12) 0.069(9) Uiso 1 calc R .
C67 C 2.1238(17) 0.6021(10) 1.0473(9) 0.078(6) Uani 1 d . .
H67A H 2.1292(17) 0.6410(10) 1.0054(9) 0.060(10) Uiso 1 calc R .
H67B H 2.1217(17) 0.5562(10) 1.0163(9) 0.060(10) Uiso 1 calc R .
C68 C 1.9625(17) 0.5470(11) 1.1500(11) 0.087(6) Uani 1 d . .
H68A H 1.9619(124) 0.5035(13) 1.1157(16) 0.133(12) Uiso 1 calc R .
H68B H 1.8703(58) 0.5530(32) 1.1767(59) 0.133(12) Uiso 1 calc R .
H68C H 2.0357(70) 0.5431(38) 1.1935(46) 0.133(12) Uiso 1 calc R .
C69 C 1.8694(17) 0.6267(12) 1.0396(11) 0.101(6) Uani 1 d . .
H69A H 1.7873(41) 0.6386(65) 1.0742(11) 0.133(12) Uiso 1 calc R .
H69B H 1.8474(81) 0.5853(25) 1.0043(55) 0.133(12) Uiso 1 calc R .
H69C H 1.8931(52) 0.6675(43) 1.0038(56) 0.133(12) Uiso 1 calc R .

loop_
_atom_type_symbol
_atom_type_description
_atom_type_scat_dispersion_real
_atom_type_scat_dispersion_imag
_atom_type_scat_source
C C 0.0033 0.0016 'International Tables Vol C Tables 4.2.6.8 and 6.1.1.4'
H H 0.0000 0.0000 'International Tables Vol C Tables 4.2.6.8 and 6.1.1.4'
N N 0.0061 0.0033 'International Tables Vol C Tables 4.2.6.8 and 6.1.1.4'
Sb Sb -0.5866 1.5461 'International Tables Vol C Tables 4.2.6.8 and 6.1.1.4'

loop_
_geom_angle_atom_site_label_1
_geom_angle_atom_site_label_2
_geom_angle_atom_site_label_3
_geom_angle
_geom_angle_site_symmetry_1
_geom_angle_site_symmetry_3
_geom_angle_publ_flag
C31 Sb1 C11 95.0(5) . . ?
C31 Sb1 C21 94.0(5) . . ?
C11 Sb1 C21 94.5(5) . . ?
C31 Sb1 N3 68.3(5) . . ?
C11 Sb1 N3 161.2(5) . . ?
C21 Sb1 N3 78.7(4) . . ?
C31 Sb1 N1 76.2(4) . . ?
C11 Sb1 N1 66.4(5) . . ?
C21 Sb1 N1 157.3(5) . . ?
N3 Sb1 N1 115.1(4) . . ?
C31 Sb1 N2 161.9(4) . . ?
C11 Sb1 N2 82.2(4) . . ?
C21 Sb1 N2 68.5(4) . . ?
N3 Sb1 N2 111.0(4) . . ?
N1 Sb1 N2 118.1(4) . . ?
C51 Sb2 C61 95.7(5) . . ?
C51 Sb2 C41 94.0(5) . . ?
C61 Sb2 C41 94.9(6) . . ?
C51 Sb2 N5 67.8(5) . . ?
C61 Sb2 N5 162.4(5) . . ?
C41 Sb2 N5 80.9(5) . . ?
C51 Sb2 N6 76.2(4) . . ?
C61 Sb2 N6 67.5(5) . . ?
C41 Sb2 N6 158.4(5) . . ?
N5 Sb2 N6 112.0(4) . . ?
C51 Sb2 N4 160.2(5) . . ?
C61 Sb2 N4 85.9(6) . . ?
C41 Sb2 N4 66.2(6) . . ?
N5 Sb2 N4 107.5(6) . . ?
N6 Sb2 N4 122.1(5) . . ?
C18 N1 C17 112.3(16) . . ?
C18 N1 C19 107.3(15) . . ?
C17 N1 C19 113.6(14) . . ?
C18 N1 Sb1 125.7(11) . . ?
C17 N1 Sb1 85.8(9) . . ?
C19 N1 Sb1 110.8(11) . . ?
C29 N2 C27 110.9(13) . . ?
C29 N2 C28 109.7(11) . . ?
C27 N2 C28 111.7(12) . . ?
C29 N2 Sb1 115.6(9) . . ?
C27 N2 Sb1 86.2(8) . . ?
C28 N2 Sb1 120.4(9) . . ?
C39 N3 C38 112.1(16) . . ?
C39 N3 C37 111.1(14) . . ?
C38 N3 C37 112.3(13) . . ?
C39 N3 Sb1 109.3(11) . . ?
C38 N3 Sb1 124.4(9) . . ?
C37 N3 Sb1 84.5(9) . . ?
C47 N4 C49 116.5(25) . . ?
C47 N4 C48 112.8(23) . . ?
C49 N4 C48 102.9(20) . . ?
C47 N4 Sb2 91.1(15) . . ?
C49 N4 Sb2 121.0(12) . . ?
C48 N4 Sb2 112.9(15) . . ?
C57 N5 C58 113.2(15) . . ?
C57 N5 C59 113.0(14) . . ?
C58 N5 C59 110.9(16) . . ?
C57 N5 Sb2 86.2(9) . . ?
C58 N5 Sb2 122.3(10) . . ?
C59 N5 Sb2 109.1(11) . . ?
C67 N6 C68 113.0(15) . . ?
C67 N6 C69 111.6(13) . . ?
C68 N6 C69 111.5(14) . . ?
C67 N6 Sb2 85.1(10) . . ?
C68 N6 Sb2 124.1(10) . . ?
C69 N6 Sb2 108.8(12) . . ?
C16 C11 C12 118.2(16) . . ?
C16 C11 Sb1 122.8(12) . . ?
C12 C11 Sb1 118.0(12) . . ?
C11 C12 C13 119.9(18) . . ?
C11 C12 C17 121.7(17) . . ?
C13 C12 C17 118.3(17) . . ?
C14 C13 C12 121.1(19) . . ?
C15 C14 C13 116.6(20) . . ?
C14 C15 C16 124.6(20) . . ?
C11 C16 C15 119.4(18) . . ?
N1 C17 C12 111.6(14) . . ?
C22 C21 C26 120.3(15) . . ?
C22 C21 Sb1 119.9(13) . . ?
C26 C21 Sb1 119.8(11) . . ?
C21 C22 C23 120.8(18) . . ?
C21 C22 C27 121.0(17) . . ?
C23 C22 C27 118.2(18) . . ?
C24 C23 C22 120.0(19) . . ?
C23 C24 C25 120.0(17) . . ?
C24 C25 C26 121.0(16) . . ?
C21 C26 C25 117.8(15) . . ?
N2 C27 C22 114.0(13) . . ?
C36 C31 C32 118.4(16) . . ?
C36 C31 Sb1 123.0(12) . . ?
C32 C31 Sb1 118.6(12) . . ?
C33 C32 C31 119.5(18) . . ?
C33 C32 C37 121.3(15) . . ?
C31 C32 C37 119.1(13) . . ?
C34 C33 C32 121.2(19) . . ?
C33 C34 C35 119.2(17) . . ?
C36 C35 C34 119.9(17) . . ?
C35 C36 C31 121.8(17) . . ?
N3 C37 C32 113.4(12) . . ?
C46 C41 C42 114.4(16) . . ?
C46 C41 Sb2 125.0(13) . . ?
C42 C41 Sb2 120.5(14) . . ?
C41 C42 C43 120.3(21) . . ?
C41 C42 C47 122.1(21) . . ?
C43 C42 C47 115.3(22) . . ?
C44 C43 C42 121.8(22) . . ?
C45 C44 C43 116.7(20) . . ?
C46 C45 C44 122.2(20) . . ?
C45 C46 C41 124.4(18) . . ?
N4 C47 C42 105.9(26) . . ?
C56 C51 C52 114.6(13) . . ?
C56 C51 Sb2 125.7(10) . . ?
C52 C51 Sb2 119.6(11) . . ?
C53 C52 C51 121.3(14) . . ?
C53 C52 C57 119.1(13) . . ?
C51 C52 C57 119.6(13) . . ?
C52 C53 C54 121.7(14) . . ?
C55 C54 C53 118.9(15) . . ?
C54 C55 C56 118.2(15) . . ?
C51 C56 C55 125.3(14) . . ?
N5 C57 C52 112.7(12) . . ?
C62 C61 C66 116.1(18) . . ?
C62 C61 Sb2 120.7(14) . . ?
C66 C61 Sb2 123.2(13) . . ?
C61 C62 C63 121.9(20) . . ?
C61 C62 C67 118.4(18) . . ?
C63 C62 C67 119.7(19) . . ?
C62 C63 C64 119.4(20) . . ?
C65 C64 C63 121.0(20) . . ?
C64 C65 C66 118.5(18) . . ?
C65 C66 C61 123.1(19) . . ?
N6 C67 C62 112.6(13) . . ?

loop_
_geom_bond_atom_site_label_1
_geom_bond_atom_site_label_2
_geom_bond_distance
_geom_bond_site_symmetry_2
_geom_bond_publ_flag
Sb1 C31 2.183(15) . ?
Sb1 C11 2.19(2) . ?
Sb1 C21 2.205(13) . ?
Sb1 N3 3.027(15) . ?
Sb1 N1 3.036(15) . ?
Sb1 N2 3.041(11) . ?
Sb2 C51 2.125(13) . ?
Sb2 C61 2.17(2) . ?
Sb2 C41 2.185(14) . ?
Sb2 N5 3.001(14) . ?
Sb2 N6 3.03(2) . ?
Sb2 N4 3.16(2) . ?
N1 C18 1.45(2) . ?
N1 C17 1.46(2) . ?
N1 C19 1.49(2) . ?
N2 C29 1.45(2) . ?
N2 C27 1.47(2) . ?
N2 C28 1.478(15) . ?
N3 C39 1.44(2) . ?
N3 C38 1.45(2) . ?
N3 C37 1.45(2) . ?
N4 C47 1.30(3) . ?
N4 C49 1.44(2) . ?
N4 C48 1.45(3) . ?
N5 C57 1.42(2) . ?
N5 C58 1.44(2) . ?
N5 C59 1.44(2) . ?
N6 C67 1.45(2) . ?
N6 C68 1.45(2) . ?
N6 C69 1.47(2) . ?
C11 C16 1.37(2) . ?
C11 C12 1.38(2) . ?
C12 C13 1.40(2) . ?
C12 C17 1.49(2) . ?
C13 C14 1.39(2) . ?
C14 C15 1.32(3) . ?
C15 C16 1.38(2) . ?
C21 C22 1.35(2) . ?
C21 C26 1.36(2) . ?
C22 C23 1.38(2) . ?
C22 C27 1.52(2) . ?
C23 C24 1.33(2) . ?
C24 C25 1.35(2) . ?
C25 C26 1.41(2) . ?
C31 C36 1.37(2) . ?
C31 C32 1.40(2) . ?
C32 C33 1.37(2) . ?
C32 C37 1.49(2) . ?
C33 C34 1.37(2) . ?
C34 C35 1.39(2) . ?
C35 C36 1.35(2) . ?
C41 C46 1.38(2) . ?
C41 C42 1.39(3) . ?
C42 C43 1.39(3) . ?
C42 C47 1.66(4) . ?
C43 C44 1.37(2) . ?
C44 C45 1.33(2) . ?
C45 C46 1.32(2) . ?
C51 C56 1.38(2) . ?
C51 C52 1.40(2) . ?
C52 C53 1.38(2) . ?
C52 C57 1.49(2) . ?
C53 C54 1.39(2) . ?
C54 C55 1.36(2) . ?
C55 C56 1.39(2) . ?
C61 C62 1.36(2) . ?
C61 C66 1.39(2) . ?
C62 C63 1.38(2) . ?
C62 C67 1.55(2) . ?
C63 C64 1.38(2) . ?
C64 C65 1.33(2) . ?
C65 C66 1.38(2) . ?
